data_4518904
loop_
_publ_author_name
'Yan, Zhengfeng'
'Lu, Tingting'
'Liu, Yajing'
'Liu, Weixiao'
'Zhao, Baodong'
'Wang, Yinglei'
'Ge, Zhongxue'

_publ_section_title
;
 High Thermal Stability and Insensitive Fused Triazole-Triazine
 Trifluoromethyl-Containing Explosives (TFX)
;
_journal_name_full 'ACS Omega'
_journal_paper_doi 10.1021/acsomega.1c01018
_journal_year 2021
_chemical_formula_moiety 'C5 H2 F3 N7 O2, H2 O'
_chemical_formula_sum 'C5 H4 F3 N7 O3'
_chemical_formula_weight 267.15
_space_group_crystal_system orthorhombic
_space_group_IT_number 19
_space_group_name_Hall 'P 2ac 2ab'
_space_group_name_H-M_alt 'P 21 21 21'
_atom_sites_solution_hydrogens mixed
_atom_sites_solution_primary iterative
_audit_creation_date 2020-02-28
_audit_creation_method
;
  Olex2 1.2-ac2
  (compiled 2012.03.06 svn.r2239, GUI svn.r4109)
;
_cell_angle_alpha 90
_cell_angle_beta 90
_cell_angle_gamma 90
_cell_formula_units_Z 4
_cell_length_a 5.2854(14)
_cell_length_b 12.560(3)
_cell_length_c 14.308(4)
_cell_measurement_reflns_used 3805
_cell_measurement_temperature 150.(2)
_cell_measurement_theta_max 53.0304
_cell_measurement_theta_min 2.6868
_cell_volume 949.8(4)
_computing_cell_refinement 'SAINT V8.38A (Bruker AXS Inc., 2017)'
_computing_data_collection 'Bruker Instrument Service vV6.2.10'
_computing_data_reduction 'SAINT V8.38A (Bruker AXS Inc., 2017)'
_computing_molecular_graphics
;
O. V. Dolomanov, L. J. Bourhis, R. J. Gildea, J. A. K. Howard and H. Puschmann,
OLEX2: a complete structure solution, refinement and analysis program.
J. Appl. Cryst. (2009). 42, 339-341.
;
_computing_publication_material
;
O. V. Dolomanov, L. J. Bourhis, R. J. Gildea, J. A. K. Howard and H. Puschmann,
OLEX2: a complete structure solution, refinement and analysis program.
J. Appl. Cryst. (2009). 42, 339-341.
;
_computing_structure_refinement
;
olex2.refine (L.J. Bourhis, O.V. Dolomanov, R.J. Gildea, J.A.K. Howard,
H. Puschmann, in preparation, 2011)
;
_computing_structure_solution
;
olex2.solve (L.J. Bourhis, O.V. Dolomanov, R.J. Gildea, J.A.K. Howard,
H. Puschmann, in preparation, 2011)
;
_diffrn_ambient_temperature 150(2)
_diffrn_detector_area_resol_mean 7.3910
_diffrn_measured_fraction_theta_full 0.977
_diffrn_measured_fraction_theta_max 0.977
_diffrn_measurement_device_type 'Bruker D8 VENTURE PHOTON II'
_diffrn_radiation_monochromator 'HELIOS MX OPTIC'
_diffrn_radiation_type 'Ga K\a'
_diffrn_radiation_wavelength 1.34139
_diffrn_reflns_av_R_equivalents 0.0526
_diffrn_reflns_av_unetI/netI 0.0651
_diffrn_reflns_limit_h_max 6
_diffrn_reflns_limit_h_min -6
_diffrn_reflns_limit_k_max 14
_diffrn_reflns_limit_k_min -11
_diffrn_reflns_limit_l_max 17
_diffrn_reflns_limit_l_min -8
_diffrn_reflns_number 3606
_diffrn_reflns_theta_full 53.13
_diffrn_reflns_theta_max 53.13
_diffrn_reflns_theta_min 4.08
_diffrn_source Metaljet
_diffrn_source_type 'Liquild X-ray Source'
_exptl_absorpt_coefficient_mu 1.091
_exptl_absorpt_correction_T_max 0.7505
_exptl_absorpt_correction_T_min 0.3320
_exptl_absorpt_correction_type multi-scan
_exptl_absorpt_process_details
;
SADABS-2016/2 - Bruker AXS area detector scaling and absorption correction
;
_exptl_crystal_colour colourless
_exptl_crystal_density_diffrn 1.868
_exptl_crystal_density_method 'not measured'
_exptl_crystal_description noodle
_exptl_crystal_F_000 536
_exptl_crystal_size_max 0.300
_exptl_crystal_size_mid 0.100
_exptl_crystal_size_min 0.100
_refine_diff_density_max 0.357
_refine_diff_density_min -0.367
_refine_ls_abs_structure_details
;
Refined as an inversion twin.
;
_refine_ls_abs_structure_Flack 0.3(8)
_refine_ls_extinction_method none
_refine_ls_goodness_of_fit_ref 1.105
_refine_ls_hydrogen_treatment mixed
_refine_ls_matrix_type full
_refine_ls_number_parameters 172
_refine_ls_number_reflns 1613
_refine_ls_number_restraints 0
_refine_ls_restrained_S_all 1.105
_refine_ls_R_factor_all 0.0741
_refine_ls_R_factor_gt 0.0713
_refine_ls_shift/su_max 0.000
_refine_ls_shift/su_mean 0.000
_refine_ls_structure_factor_coef Fsqd
_refine_ls_weighting_details 'w=1/[\s^2^(Fo^2^)+(0.1496P)^2^+0.3591P] where P=(Fo^2^+2Fc^2^)/3'
_refine_ls_weighting_scheme calc
_refine_ls_wR_factor_gt 0.2058
_refine_ls_wR_factor_ref 0.2129
_reflns_number_gt 1533
_reflns_number_total 1613
_reflns_threshold_expression 'I > 2\s(I)'
_cod_data_source_file ao1c01018_si_001.cif
_cod_data_source_block 20200113aL
_cod_depositor_comments
;
The following automatic conversions were performed:

data item '_exptl_absorpt_correction_type' value 'Multi-Scan' was
changed to 'multi-scan' in accordance with the
/home/data/users/saulius/crontab/automatic-downloads/rss-feeds/ACS/lib/dictionaries/cif_core.dic
dictionary named 'cif_core.dic' version 2.4.2 last updated on
2011-04-26.

Automatic conversion script
Id: cif_fix_values 7556 2019-12-06 15:28:31Z antanas 
;
_cod_database_code 4518904

loop_
_space_group_symop_operation_xyz
'x, y, z'
'-x+1/2, -y, z+1/2'
'x+1/2, -y+1/2, -z'
'-x, y+1/2, -z+1/2'

loop_
_atom_site_type_symbol
_atom_site_label
_atom_site_fract_x
_atom_site_fract_y
_atom_site_fract_z
_atom_site_U_iso_or_equiv
_atom_site_adp_type
_atom_site_calc_flag
_atom_site_refinement_flags_adp
_atom_site_refinement_flags_occupancy
_atom_site_refinement_flags_posn
_atom_site_occupancy
_atom_site_disorder_assembly
_atom_site_disorder_group
C C1 0.0217(13) -0.2101(4) 0.3732(4) 0.0511(13) Uani d . . . 1 . .
C C2 -0.0965(12) -0.1898(4) 0.2798(4) 0.0493(13) Uani d . . . 1 . .
C C3 -0.3366(12) -0.2041(4) 0.1656(4) 0.0488(13) Uani d . . . 1 . .
C C4 -0.1227(11) -0.0807(4) 0.0623(4) 0.0450(12) Uani d . . . 1 . .
C C5 -0.3196(13) -0.1128(4) 0.0012(4) 0.0478(13) Uani d . . . 1 . .
F F1 0.1763(11) -0.1333(3) 0.3978(3) 0.0804(14) Uani d . . . 1 . .
F F2 -0.1537(10) -0.2208(4) 0.4388(3) 0.0865(14) Uani d . . . 1 . .
F F3 0.1519(9) -0.3005(3) 0.3731(3) 0.0692(11) Uani d . . . 1 . .
N N1 -0.3296(11) -0.0713(4) -0.0937(3) 0.0529(12) Uani d . . . 1 . .
N N2 0.0613(9) -0.0121(3) 0.0505(3) 0.0494(11) Uani d . . . 1 . .
H N2HA 0.169559 -8.7e-05 0.096017 0.059 Uiso calc U . R 1 . .
H N2HB 0.076691 0.021936 -0.002966 0.059 Uiso calc U . R 1 . .
N N3 -0.4999(10) -0.1828(3) 0.0204(3) 0.0508(12) Uani d . . . 1 . .
N N4 -0.5185(10) -0.2294(4) 0.1023(4) 0.0509(11) Uani d . . . 1 . .
N N6 -0.1463(9) -0.1333(3) 0.1451(3) 0.0425(10) Uani d . . . 1 . .
N N7 0.0154(10) -0.1237(3) 0.2200(3) 0.0483(11) Uani d . . . 1 . .
N N8 -0.3090(10) -0.2400(4) 0.2517(3) 0.0493(11) Uani d . . . 1 . .
O O1 -0.1631(9) -0.0069(3) -0.1164(3) 0.0599(11) Uani d . . . 1 . .
O O1W 0.4309(9) 0.0414(4) 0.1794(3) 0.0572(11) Uani d . . . 1 . .
H H1W 0.423(12) 0.009(5) 0.228(6) 0.048(18) Uiso d . . . 1 . .
H H2W 0.437(15) 0.099(6) 0.199(5) 0.06(2) Uiso d . . . 1 . .
O O2 -0.5011(12) -0.0999(4) -0.1451(3) 0.0686(14) Uani d . . . 1 . .

loop_
_atom_site_aniso_label
_atom_site_aniso_U_11
_atom_site_aniso_U_22
_atom_site_aniso_U_33
_atom_site_aniso_U_12
_atom_site_aniso_U_13
_atom_site_aniso_U_23
C1 0.065(3) 0.046(3) 0.043(3) -0.003(2) 0.005(3) 0.002(2)
C2 0.064(3) 0.040(2) 0.044(3) 0.001(2) 0.004(3) -0.005(2)
C3 0.057(3) 0.037(2) 0.052(3) -0.002(2) 0.003(3) -0.001(2)
C4 0.054(3) 0.038(2) 0.043(3) 0.001(2) 0.001(2) -0.004(2)
C5 0.062(3) 0.039(2) 0.043(3) 0.003(2) -0.004(3) -0.004(2)
F1 0.119(4) 0.059(2) 0.063(2) -0.020(2) -0.031(3) 0.0055(17)
F2 0.082(3) 0.131(4) 0.0462(19) 0.012(3) 0.011(2) 0.016(2)
F3 0.083(3) 0.060(2) 0.064(2) 0.0103(19) -0.008(2) 0.0064(17)
N1 0.072(3) 0.041(2) 0.046(2) 0.001(2) -0.008(3) -0.0021(19)
N2 0.061(3) 0.044(2) 0.043(2) -0.004(2) 0.002(2) 0.0032(18)
N3 0.058(3) 0.042(2) 0.052(3) -0.001(2) -0.002(2) 0.0004(19)
N4 0.052(2) 0.048(2) 0.053(3) -0.008(2) -0.005(2) -0.004(2)
N6 0.052(2) 0.0382(19) 0.037(2) -0.0014(18) -0.0036(19) -0.0015(16)
N7 0.063(3) 0.040(2) 0.042(2) 0.003(2) -0.003(2) -0.0013(17)
N8 0.062(3) 0.043(2) 0.043(2) -0.004(2) 0.003(2) -0.0012(18)
O1 0.076(3) 0.053(2) 0.051(2) -0.007(2) -0.003(2) 0.0083(17)
O1W 0.072(3) 0.049(2) 0.050(3) 0.001(2) -0.001(2) -0.004(2)
O2 0.087(3) 0.060(2) 0.059(3) -0.008(2) -0.019(3) 0.005(2)

loop_
_atom_type_symbol
_atom_type_description
_atom_type_scat_dispersion_real
_atom_type_scat_dispersion_imag
_atom_type_scat_source
C C 0.0137 0.0067 'International Tables Vol C Tables 4.2.6.8 and 6.1.1.4'
F F 0.0583 0.0400 'International Tables Vol C Tables 4.2.6.8 and 6.1.1.4'
N N 0.0241 0.0134 'International Tables Vol C Tables 4.2.6.8 and 6.1.1.4'
O O 0.0389 0.0241 'International Tables Vol C Tables 4.2.6.8 and 6.1.1.4'
H H 0.0000 0.0000 'International Tables Vol C Tables 4.2.6.8 and 6.1.1.4'

loop_
_geom_angle_atom_site_label_1
_geom_angle_atom_site_label_2
_geom_angle_atom_site_label_3
_geom_angle_site_symmetry_1
_geom_angle_site_symmetry_3
_geom_angle
_geom_angle_publ_flag
F1 C1 C2 . . 112.0(5) ?
F1 C1 F2 . . 108.6(5) ?
F1 C1 F3 . . 107.8(6) ?
F2 C1 C2 . . 110.9(5) ?
F2 C1 F3 . . 106.0(5) ?
F3 C1 C2 . . 111.2(5) ?
N7 C2 C1 . . 119.7(5) ?
N7 C2 N8 . . 118.0(5) ?
N8 C2 C1 . . 122.3(5) ?
N4 C3 N6 . . 121.8(5) ?
N8 C3 N4 . . 128.3(5) ?
N8 C3 N6 . . 109.9(5) ?
N2 C4 C5 . . 130.7(5) ?
N2 C4 N6 . . 119.9(5) ?
N6 C4 C5 . . 109.3(5) ?
C4 C5 N1 . . 120.0(5) ?
N3 C5 C4 . . 126.0(5) ?
N3 C5 N1 . . 113.9(5) ?
O1 N1 C5 . . 116.9(5) ?
O2 N1 C5 . . 118.9(5) ?
O2 N1 O1 . . 124.2(5) ?
C4 N2 N2HA . . 120.0 ?
C4 N2 N2HB . . 120.0 ?
N2HA N2 N2HB . . 120.0 ?
N4 N3 C5 . . 122.3(5) ?
N3 N4 C3 . . 115.9(5) ?
C3 N6 N7 . . 110.1(4) ?
C4 N6 C3 . . 124.5(5) ?
C4 N6 N7 . . 125.3(5) ?
C2 N7 N6 . . 99.9(5) ?
C3 N8 C2 . . 102.1(5) ?
H2W O1W H1W . . 100.(7) ?

loop_
_geom_bond_atom_site_label_1
_geom_bond_atom_site_label_2
_geom_bond_site_symmetry_2
_geom_bond_distance
_geom_bond_publ_flag
C1 C2 . 1.496(8) ?
C4 C5 . 1.418(8) ?
F1 C1 . 1.312(7) ?
F2 C1 . 1.327(8) ?
F3 C1 . 1.328(7) ?
N1 C5 . 1.455(7) ?
N2 C4 . 1.310(7) ?
N2 N2HA . 0.88 ?
N2 N2HB . 0.88 ?
N3 C5 . 1.325(8) ?
N3 N4 . 1.314(7) ?
N4 C3 . 1.358(8) ?
N6 C3 . 1.375(7) ?
N6 C4 . 1.362(7) ?
N6 N7 . 1.376(7) ?
N7 C2 . 1.331(7) ?
N8 C2 . 1.349(8) ?
N8 C3 . 1.321(8) ?
O1 N1 . 1.239(7) ?
O1W H1W . 0.80(8) ?
O1W H2W . 0.78(8) ?
O2 N1 . 1.221(7) ?

loop_
_geom_torsion_atom_site_label_1
_geom_torsion_atom_site_label_2
_geom_torsion_atom_site_label_3
_geom_torsion_atom_site_label_4
_geom_torsion_site_symmetry_1
_geom_torsion_site_symmetry_2
_geom_torsion_site_symmetry_3
_geom_torsion_site_symmetry_4
_geom_torsion
_geom_torsion_publ_flag
C2 N8 C3 N4 . . . . 178.7(5) ?
C2 N8 C3 N6 . . . . -1.0(6) ?
C3 N6 C4 C5 . . . . -1.6(7) ?
C3 N6 C4 N2 . . . . 177.9(5) ?
C3 N6 N7 C2 . . . . -0.7(5) ?
C3 N8 C2 C1 . . . . -176.4(5) ?
C3 N8 C2 N7 . . . . 0.6(7) ?
C4 N6 C3 N4 . . . . 1.3(8) ?
C4 N6 C3 N8 . . . . -178.9(5) ?
C4 N6 N7 C2 . . . . 179.4(5) ?
C5 N3 N4 C3 . . . . -2.0(8) ?
F1 C1 C2 N7 . . . . 21.9(8) ?
F1 C1 C2 N8 . . . . -161.1(6) ?
F2 C1 C2 N7 . . . . 143.5(5) ?
F2 C1 C2 N8 . . . . -39.6(7) ?
F3 C1 C2 N7 . . . . -98.8(6) ?
F3 C1 C2 N8 . . . . 78.2(7) ?
N2 C4 C5 N1 . . . . 3.4(9) ?
N2 C4 C5 N3 . . . . -179.3(5) ?
N3 N4 C3 N6 . . . . 0.6(8) ?
N3 N4 C3 N8 . . . . -179.1(5) ?
N4 N3 C5 C4 . . . . 1.8(9) ?
N4 N3 C5 N1 . . . . 179.3(5) ?
N6 C4 C5 N1 . . . . -177.2(4) ?
N6 C4 C5 N3 . . . . 0.1(7) ?
N6 N7 C2 C1 . . . . 177.2(5) ?
N6 N7 C2 N8 . . . . 0.1(6) ?
N7 N6 C3 N4 . . . . -178.6(5) ?
N7 N6 C3 N8 . . . . 1.2(6) ?
N7 N6 C4 C5 . . . . 178.3(4) ?
N7 N6 C4 N2 . . . . -2.2(7) ?
O1 N1 C5 C4 . . . . -1.1(7) ?
O1 N1 C5 N3 . . . . -178.8(5) ?
O2 N1 C5 C4 . . . . -179.8(5) ?
O2 N1 C5 N3 . . . . 2.5(7) ?
